data_4127275
loop_
_publ_author_name
'Hamze, Rasha'
'Shi, Shuyang'
'Kapper, Savannah C.'
'Muthiah Ravinson, Daniel Sylvinson'
'Estergreen, Laura'
'Jung, Moon-Chul'
'Tadle, Abegail C.'
'Haiges, Ralf'
'Djurovich, Peter I.'
'Peltier, Jesse L.'
'Jazzar, Rodolphe'
'Bertrand, Guy'
'Bradforth, Stephen E.'
'Thompson, Mark E.'

_publ_section_title
;
 &quot;Quick-Silver&quot; from a Systematic Study of Highly Luminescent,
 Two-Coordinate, d<sup>10</sup> Coinage Metal Complexes.
;
_journal_issue 21
_journal_name_full 'Journal of the American Chemical Society'
_journal_page_first 8616
_journal_page_last 8626
_journal_paper_doi 10.1021/jacs.9b03657
_journal_volume 141
_journal_year 2019
_chemical_formula_moiety 'C42 H50 Au N3 O'
_chemical_formula_sum 'C42 H50 Au N3 O'
_chemical_formula_weight 809.81
_space_group_crystal_system monoclinic
_space_group_IT_number 15
_space_group_name_Hall '-C 2yc'
_space_group_name_H-M_alt 'C 1 2/c 1'
_symmetry_space_group_name_Hall '-C 2yc'
_symmetry_space_group_name_H-M 'C 1 2/c 1'
_atom_sites_solution_hydrogens geom
_audit_creation_method SHELXL-2018/3
_cell_angle_alpha 90
_cell_angle_beta 113.56(3)
_cell_angle_gamma 90
_cell_formula_units_Z 4
_cell_length_a 13.575(9)
_cell_length_b 23.606(15)
_cell_length_c 12.982(11)
_cell_measurement_reflns_used 9707
_cell_measurement_temperature 100(2)
_cell_measurement_theta_max 27.4998
_cell_measurement_theta_min 2.4279
_cell_volume 3813(5)
_computing_cell_refinement 'SAINT V8.37A (Bruker AXS Inc., 2015)'
_computing_data_collection 'Bruker Instrument Service v2012.12.0.3 (Bruker AXS, 2012)'
_computing_data_reduction 'SAINT V8.37A (Bruker AXS Inc., 2015)'
_computing_molecular_graphics 'shelXle (C.B. Huebschle, rev 807)'
_computing_publication_material 'SHELXTL XL 2014/7 (Bruker AXS, 2014)'
_computing_structure_refinement 'SHELXL-2018/3 (Sheldrick, 2018)'
_computing_structure_solution 'SHELXT 2014/5 (Sheldrick, 2014)'
_diffrn_ambient_temperature 100(2)
_diffrn_measured_fraction_theta_full 1.000
_diffrn_measured_fraction_theta_max 0.998
_diffrn_measurement_device_type 'Bruker APEX II CCD'
_diffrn_measurement_method 'omega- and phi-scans'
_diffrn_radiation_type MoK\a
_diffrn_radiation_wavelength 0.71073
_diffrn_reflns_av_R_equivalents 0.0358
_diffrn_reflns_av_unetI/netI 0.0170
_diffrn_reflns_Laue_measured_fraction_full 1.000
_diffrn_reflns_Laue_measured_fraction_max 0.998
_diffrn_reflns_limit_h_max 17
_diffrn_reflns_limit_h_min -17
_diffrn_reflns_limit_k_max 30
_diffrn_reflns_limit_k_min -30
_diffrn_reflns_limit_l_max 16
_diffrn_reflns_limit_l_min -16
_diffrn_reflns_number 39055
_diffrn_reflns_point_group_measured_fraction_full 1.000
_diffrn_reflns_point_group_measured_fraction_max 0.998
_diffrn_reflns_theta_full 27.500
_diffrn_reflns_theta_max 27.520
_diffrn_reflns_theta_min 1.725
_diffrn_source 'fine-focus tube'
_exptl_absorpt_coefficient_mu 3.892
_exptl_absorpt_correction_T_max 0.35
_exptl_absorpt_correction_T_min 0.30
_exptl_absorpt_correction_type multi-scan
_exptl_absorpt_process_details 'SADABS 2016/2 (Bruker AXS, 2016)'
_exptl_crystal_colour colorless
_exptl_crystal_density_diffrn 1.411
_exptl_crystal_description rectangular
_exptl_crystal_F_000 1640
_exptl_crystal_size_max 0.522
_exptl_crystal_size_mid 0.458
_exptl_crystal_size_min 0.346
_refine_diff_density_max 0.921
_refine_diff_density_min -0.349
_refine_diff_density_rms 0.055
_refine_ls_extinction_method none
_refine_ls_goodness_of_fit_ref 1.074
_refine_ls_hydrogen_treatment constr
_refine_ls_matrix_type full
_refine_ls_number_parameters 328
_refine_ls_number_reflns 4390
_refine_ls_number_restraints 352
_refine_ls_restrained_S_all 1.034
_refine_ls_R_factor_all 0.0127
_refine_ls_R_factor_gt 0.0121
_refine_ls_shift/su_max 0.004
_refine_ls_shift/su_mean 0.000
_refine_ls_structure_factor_coef Fsqd
_refine_ls_weighting_details 'w=1/[\s^2^(Fo^2^)+(0.0143P)^2^+2.4223P] where P=(Fo^2^+2Fc^2^)/3'
_refine_ls_weighting_scheme calc
_refine_ls_wR_factor_gt 0.0308
_refine_ls_wR_factor_ref 0.0310
_reflns_Friedel_coverage 0.000
_reflns_number_gt 4264
_reflns_number_total 4390
_reflns_threshold_expression 'I > 2\s(I)'
_cod_data_source_file ja9b03657_si_006.cif
_cod_data_source_block mo_monoclinic
_cod_depositor_comments 'Adding full bibliography for 4127272--4127276.cif.'
_cod_database_code 4127275
_shelx_shelxl_version_number 2018/3
_shelx_space_group_comment
;
The symmetry employed for this shelxl refinement is uniquely defined
by the following loop, which should always be used as a source of
symmetry information in preference to the above space-group names.
They are only intended as comments.
;
_shelx_estimated_absorpt_t_min 0.236
_shelx_estimated_absorpt_t_max 0.346

loop_
_space_group_symop_operation_xyz
'x, y, z'
'-x, y, -z+1/2'
'x+1/2, y+1/2, z'
'-x+1/2, y+1/2, -z+1/2'
'-x, -y, -z'
'x, -y, z-1/2'
'-x+1/2, -y+1/2, -z'
'x+1/2, -y+1/2, z-1/2'

loop_
_atom_site_label
_atom_site_type_symbol
_atom_site_fract_x
_atom_site_fract_y
_atom_site_fract_z
_atom_site_U_iso_or_equiv
_atom_site_adp_type
_atom_site_occupancy
_atom_site_site_symmetry_order
_atom_site_calc_flag
_atom_site_refinement_flags_posn
_atom_site_refinement_flags_adp
_atom_site_refinement_flags_occupancy
_atom_site_disorder_assembly
_atom_site_disorder_group
C8 C 0.4534(5) 0.4598(4) 0.3218(9) 0.0171(12) Uani 0.5 1 d . U P A -1
H8A H 0.467415 0.475746 0.396926 0.021 Uiso 0.5 1 calc R U P A -1
H8B H 0.375813 0.463509 0.274091 0.021 Uiso 0.5 1 calc R U P A -1
C9 C 0.5204(3) 0.49080(11) 0.2684(4) 0.0226(9) Uani 0.5 1 d D . P A -1
C10 C 0.5161(5) 0.4585(5) 0.1658(9) 0.0161(12) Uani 0.5 1 d . U P A -1
C11 C 0.4746(3) 0.55019(11) 0.2359(5) 0.0315(11) Uani 0.5 1 d D . P A -1
H11A H 0.515532 0.570414 0.200026 0.047 Uiso 0.5 1 calc R U P A -1
H11B H 0.479640 0.570753 0.303394 0.047 Uiso 0.5 1 calc R U P A -1
H11C H 0.399084 0.547625 0.183317 0.047 Uiso 0.5 1 calc R U P A -1
C12 C 0.6398(3) 0.49433(14) 0.3507(3) 0.0298(7) Uani 0.5 1 d D . P A -1
H12A H 0.669548 0.456016 0.368697 0.045 Uiso 0.5 1 calc R U P A -1
H12B H 0.645307 0.513442 0.419821 0.045 Uiso 0.5 1 calc R U P A -1
H12C H 0.680150 0.515772 0.315801 0.045 Uiso 0.5 1 calc R U P A -1
O1 O 0.52009(17) 0.48238(8) 0.08165(17) 0.0234(4) Uani 0.5 1 d . . P A -1
N2 N 0.5309(17) 0.3974(3) 0.1770(12) 0.0119(16) Uani 0.5 1 d . . P . .
N3 N 0.4867(17) 0.3996(3) 0.3315(12) 0.0119(16) Uani 0.5 1 d . . P . .
C1 C 0.52167(13) 0.16458(6) 0.17610(13) 0.0237(3) Uani 1 1 d . . . . .
C2 C 0.51373(14) 0.10682(6) 0.20208(14) 0.0298(3) Uani 1 1 d . . . . .
C3 C 0.53207(18) 0.06433(7) 0.13613(17) 0.0437(5) Uani 1 1 d . . . . .
H3 H 0.526659 0.025489 0.152302 0.052 Uiso 1 1 calc R U . . .
C4 C 0.55816(19) 0.07978(9) 0.04718(18) 0.0503(5) Uani 1 1 d . . . . .
H4 H 0.571159 0.051280 0.002486 0.060 Uiso 1 1 calc R U . . .
C5 C 0.56558(17) 0.13703(8) 0.02239(16) 0.0430(4) Uani 1 1 d . . . . .
H5 H 0.582898 0.146662 -0.039454 0.052 Uiso 1 1 calc R U . . .
C6 C 0.54814(15) 0.17998(7) 0.08636(14) 0.0310(3) Uani 1 1 d . . . . .
H6 H 0.554041 0.218681 0.069584 0.037 Uiso 1 1 calc R U . . .
C7 C 0.500000 0.36864(8) 0.250000 0.0143(3) Uani 1 2 d S T P A .
C13 C 0.5272(6) 0.3686(6) 0.0787(8) 0.0147(13) Uani 0.515(3) 1 d D . P A 1
C14 C 0.4340(4) 0.3578(3) -0.0183(5) 0.0151(10) Uani 0.515(3) 1 d D . P A 1
C15 C 0.4466(4) 0.3273(2) -0.1045(4) 0.0220(9) Uani 0.515(3) 1 d D . P A 1
H15 H 0.385239 0.318483 -0.170671 0.026 Uiso 0.515(3) 1 calc R U P A 1
C16 C 0.5466(5) 0.30999(18) -0.0949(4) 0.0236(9) Uani 0.515(3) 1 d D . P A 1
H16 H 0.552983 0.289666 -0.155106 0.028 Uiso 0.515(3) 1 calc R U P A 1
C17 C 0.6378(4) 0.3214(2) -0.0001(4) 0.0245(10) Uani 0.515(3) 1 d D . P A 1
H17 H 0.706058 0.309465 0.003874 0.029 Uiso 0.515(3) 1 calc R U P A 1
C18 C 0.6300(5) 0.3508(4) 0.0913(5) 0.0195(12) Uani 0.515(3) 1 d D . P A 1
C19 C 0.3246(4) 0.3769(2) -0.0285(5) 0.0209(8) Uani 0.515(3) 1 d D . P A 1
H19 H 0.334592 0.397574 0.042227 0.025 Uiso 0.515(3) 1 calc R U P A 1
C20 C 0.2734(5) 0.4185(4) -0.1262(8) 0.0387(12) Uani 0.515(3) 1 d D . P A 1
H20A H 0.256996 0.398773 -0.197524 0.058 Uiso 0.515(3) 1 calc R U P A 1
H20B H 0.323551 0.449634 -0.118975 0.058 Uiso 0.515(3) 1 calc R U P A 1
H20C H 0.206943 0.433788 -0.124422 0.058 Uiso 0.515(3) 1 calc R U P A 1
C21 C 0.2504(4) 0.3271(2) -0.0385(5) 0.0402(9) Uani 0.515(3) 1 d D . P A 1
H21A H 0.237105 0.306486 -0.108348 0.060 Uiso 0.515(3) 1 calc R U P A 1
H21B H 0.182079 0.340989 -0.039273 0.060 Uiso 0.515(3) 1 calc R U P A 1
H21C H 0.284177 0.301628 0.025704 0.060 Uiso 0.515(3) 1 calc R U P A 1
C13' C 0.5530(6) 0.3658(6) 0.0907(8) 0.0133(14) Uani 0.485(3) 1 d D . P A 2
C14' C 0.4669(4) 0.3518(3) -0.0095(6) 0.0169(11) Uani 0.485(3) 1 d D . P A 2
C15' C 0.4915(4) 0.3236(2) -0.0915(4) 0.0188(9) Uani 0.485(3) 1 d D . P A 2
H15' H 0.435414 0.312894 -0.160709 0.023 Uiso 0.485(3) 1 calc R U P A 2
C16' C 0.5970(5) 0.31132(19) -0.0717(5) 0.0217(9) Uani 0.485(3) 1 d D . P A 2
H16' H 0.613081 0.293103 -0.128415 0.026 Uiso 0.485(3) 1 calc R U P A 2
C17' C 0.6794(4) 0.3252(2) 0.0292(5) 0.0222(10) Uani 0.485(3) 1 d D . P A 2
H17' H 0.751050 0.315641 0.040845 0.027 Uiso 0.485(3) 1 calc R U P A 2
C18' C 0.6604(5) 0.3529(4) 0.1150(6) 0.0163(11) Uani 0.485(3) 1 d D . P A 2
C19' C 0.3513(4) 0.3645(2) -0.0323(5) 0.0209(8) Uani 0.485(3) 1 d D . P A 2
H19' H 0.351010 0.382057 0.037627 0.025 Uiso 0.485(3) 1 calc R U P A 2
C20' C 0.3009(6) 0.4076(4) -0.1261(9) 0.0387(12) Uani 0.485(3) 1 d D . P A 2
H20D H 0.298665 0.391895 -0.196948 0.058 Uiso 0.485(3) 1 calc R U P A 2
H20E H 0.343943 0.442354 -0.108064 0.058 Uiso 0.485(3) 1 calc R U P A 2
H20F H 0.227695 0.416212 -0.133804 0.058 Uiso 0.485(3) 1 calc R U P A 2
C21' C 0.2829(4) 0.3109(2) -0.0539(5) 0.0402(9) Uani 0.485(3) 1 d D . P A 2
H21D H 0.210577 0.320789 -0.060273 0.060 Uiso 0.485(3) 1 calc R U P A 2
H21E H 0.315954 0.284409 0.008656 0.060 Uiso 0.485(3) 1 calc R U P A 2
H21F H 0.278303 0.293112 -0.123884 0.060 Uiso 0.485(3) 1 calc R U P A 2
C22 C 0.7508(6) 0.3648(3) 0.2270(5) 0.0236(9) Uani 0.515(3) 1 d D . P A 1
H22 H 0.721982 0.378858 0.282131 0.028 Uiso 0.515(3) 1 calc R U P A 1
C23 C 0.8262(4) 0.4113(3) 0.2175(5) 0.0355(8) Uani 0.515(3) 1 d D . P A 1
H23A H 0.860027 0.398482 0.167648 0.053 Uiso 0.515(3) 1 calc R U P A 1
H23B H 0.881897 0.419340 0.292191 0.053 Uiso 0.515(3) 1 calc R U P A 1
H23C H 0.784700 0.445849 0.186805 0.053 Uiso 0.515(3) 1 calc R U P A 1
C24 C 0.8130(5) 0.3100(3) 0.2770(4) 0.0387(9) Uani 0.515(3) 1 d D . P A 1
H24A H 0.762404 0.280442 0.277352 0.058 Uiso 0.515(3) 1 calc R U P A 1
H24B H 0.864525 0.317151 0.354101 0.058 Uiso 0.515(3) 1 calc R U P A 1
H24C H 0.851554 0.297503 0.231356 0.058 Uiso 0.515(3) 1 calc R U P A 1
C22' C 0.7289(6) 0.3621(4) 0.1966(5) 0.0236(9) Uani 0.485(3) 1 d D . P A 2
H22' H 0.700224 0.368264 0.255693 0.028 Uiso 0.485(3) 1 calc R U P A 2
C23' C 0.7872(4) 0.4161(3) 0.1856(5) 0.0355(8) Uani 0.485(3) 1 d D . P A 2
H23D H 0.809393 0.411821 0.122819 0.053 Uiso 0.485(3) 1 calc R U P A 2
H23E H 0.850756 0.422244 0.255281 0.053 Uiso 0.485(3) 1 calc R U P A 2
H23F H 0.738674 0.448594 0.171556 0.053 Uiso 0.485(3) 1 calc R U P A 2
C24' C 0.8080(5) 0.3123(3) 0.2317(4) 0.0387(9) Uani 0.485(3) 1 d D . P A 2
H24D H 0.769278 0.277330 0.232317 0.058 Uiso 0.485(3) 1 calc R U P A 2
H24E H 0.863330 0.319271 0.307039 0.058 Uiso 0.485(3) 1 calc R U P A 2
H24F H 0.842026 0.308381 0.178191 0.058 Uiso 0.485(3) 1 calc R U P A 2
N1 N 0.500000 0.19951(7) 0.250000 0.0205(3) Uani 1 2 d S T P A .
Au1 Au 0.500000 0.28463(2) 0.250000 0.01433(3) Uani 1 2 d S T P . .

loop_
_atom_site_aniso_label
_atom_site_aniso_U_11
_atom_site_aniso_U_22
_atom_site_aniso_U_33
_atom_site_aniso_U_23
_atom_site_aniso_U_13
_atom_site_aniso_U_12
C8 0.022(3) 0.0093(16) 0.029(3) 0.0033(16) 0.020(3) 0.007(3)
C9 0.039(3) 0.0123(10) 0.023(3) -0.0026(11) 0.019(2) -0.0031(11)
C10 0.015(3) 0.0152(17) 0.024(2) 0.0004(14) 0.014(3) -0.008(2)
C11 0.053(3) 0.0128(12) 0.039(3) 0.0018(14) 0.029(3) -0.0005(12)
C12 0.0359(16) 0.0305(16) 0.0244(14) -0.0072(12) 0.0134(13) -0.0135(13)
O1 0.0352(11) 0.0167(10) 0.0221(10) 0.0025(8) 0.0156(9) -0.0018(8)
N2 0.013(5) 0.0118(7) 0.0120(16) -0.0010(12) 0.006(3) 0.0006(10)
N3 0.013(5) 0.0118(7) 0.0120(16) -0.0010(12) 0.006(3) 0.0006(10)
C1 0.0336(8) 0.0154(6) 0.0239(7) -0.0041(5) 0.0135(6) -0.0006(6)
C2 0.0427(9) 0.0140(7) 0.0334(8) -0.0032(6) 0.0159(7) -0.0006(6)
C3 0.0661(13) 0.0166(8) 0.0513(11) -0.0103(7) 0.0266(10) 0.0006(8)
C4 0.0731(14) 0.0341(10) 0.0513(12) -0.0236(9) 0.0328(11) -0.0008(10)
C5 0.0612(12) 0.0415(10) 0.0369(9) -0.0153(8) 0.0307(9) -0.0059(9)
C6 0.0458(9) 0.0244(8) 0.0283(8) -0.0058(6) 0.0205(7) -0.0043(7)
C7 0.0174(8) 0.0124(8) 0.0123(8) 0.000 0.0052(6) 0.000
C13 0.019(3) 0.0115(19) 0.019(3) 0.0028(19) 0.013(2) 0.000(3)
C14 0.022(2) 0.0119(19) 0.0114(16) 0.0000(13) 0.006(2) -0.005(2)
C15 0.032(2) 0.0171(15) 0.0164(17) -0.0001(12) 0.0097(19) -0.004(2)
C16 0.040(3) 0.0202(17) 0.0143(18) -0.0008(13) 0.015(2) 0.002(2)
C17 0.031(3) 0.0247(19) 0.022(3) 0.0003(18) 0.016(2) 0.006(2)
C18 0.021(3) 0.0215(18) 0.016(2) 0.0005(18) 0.008(2) -0.003(2)
C19 0.017(2) 0.027(2) 0.0186(8) -0.0027(13) 0.0072(14) -0.0032(14)
C20 0.023(3) 0.040(3) 0.0504(12) 0.0183(19) 0.013(2) 0.0003(19)
C21 0.028(2) 0.037(2) 0.0513(18) 0.0099(16) 0.0117(14) -0.0111(15)
C13' 0.020(3) 0.014(2) 0.010(2) -0.0034(18) 0.009(2) -0.002(3)
C14' 0.016(2) 0.017(2) 0.0174(19) 0.0038(14) 0.007(2) 0.000(2)
C15' 0.022(3) 0.0210(19) 0.0131(16) -0.0020(12) 0.006(2) -0.002(2)
C16' 0.029(2) 0.0201(17) 0.019(2) -0.0013(15) 0.014(2) 0.002(2)
C17' 0.025(2) 0.0237(18) 0.021(2) -0.0021(17) 0.013(2) 0.002(2)
C18' 0.018(3) 0.0144(17) 0.020(3) -0.001(2) 0.0108(19) 0.002(2)
C19' 0.017(2) 0.027(2) 0.0186(8) -0.0027(13) 0.0072(14) -0.0032(14)
C20' 0.023(3) 0.040(3) 0.0504(12) 0.0183(19) 0.013(2) 0.0003(19)
C21' 0.028(2) 0.037(2) 0.0513(18) 0.0099(16) 0.0117(14) -0.0111(15)
C22 0.020(3) 0.0294(11) 0.020(3) -0.0053(19) 0.007(2) 0.0030(15)
C23 0.026(2) 0.0360(14) 0.044(3) -0.0123(18) 0.0128(19) -0.004(2)
C24 0.0335(12) 0.0378(12) 0.039(3) 0.004(2) 0.009(3) 0.0099(9)
C22' 0.020(3) 0.0294(11) 0.020(3) -0.0053(19) 0.007(2) 0.0030(15)
C23' 0.026(2) 0.0360(14) 0.044(3) -0.0123(18) 0.0128(19) -0.004(2)
C24' 0.0335(12) 0.0378(12) 0.039(3) 0.004(2) 0.009(3) 0.0099(9)
N1 0.0330(9) 0.0127(7) 0.0190(8) 0.000 0.0137(7) 0.000
Au1 0.02201(4) 0.00965(4) 0.01305(4) 0.000 0.00881(3) 0.000

loop_
_atom_type_symbol
_atom_type_description
_atom_type_scat_dispersion_real
_atom_type_scat_dispersion_imag
_atom_type_scat_source
C C 0.0033 0.0016 'International Tables Vol C Tables 4.2.6.8 and 6.1.1.4'
H H 0.0000 0.0000 'International Tables Vol C Tables 4.2.6.8 and 6.1.1.4'
N N 0.0061 0.0033 'International Tables Vol C Tables 4.2.6.8 and 6.1.1.4'
O O 0.0106 0.0060 'International Tables Vol C Tables 4.2.6.8 and 6.1.1.4'
Au Au -2.0133 8.8022 'International Tables Vol C Tables 4.2.6.8 and 6.1.1.4'

loop_
_geom_angle_atom_site_label_1
_geom_angle_atom_site_label_2
_geom_angle_atom_site_label_3
_geom_angle
_geom_angle_site_symmetry_1
_geom_angle_site_symmetry_3
N3 C8 C9 106.3(8) . .
N3 C8 H8A 110.5 . .
C9 C8 H8A 110.5 . .
N3 C8 H8B 110.5 . .
C9 C8 H8B 110.5 . .
H8A C8 H8B 108.7 . .
C10 C9 C11 110.6(5) . .
C10 C9 C8 109.7(3) . .
C11 C9 C8 108.3(5) . .
C10 C9 C12 107.2(4) . .
C11 C9 C12 109.9(3) . .
C8 C9 C12 111.1(4) . .
O1 C10 N2 118.9(9) . .
O1 C10 C9 122.7(8) . .
N2 C10 C9 117.1(9) . .
C9 C11 H11A 109.5 . .
C9 C11 H11B 109.5 . .
H11A C11 H11B 109.5 . .
C9 C11 H11C 109.5 . .
H11A C11 H11C 109.5 . .
H11B C11 H11C 109.5 . .
C9 C12 H12A 109.5 . .
C9 C12 H12B 109.5 . .
H12A C12 H12B 109.5 . .
C9 C12 H12C 109.5 . .
H12A C12 H12C 109.5 . .
H12B C12 H12C 109.5 . .
N3 N2 C7 84(7) 2_655 .
N3 N2 C13 91(6) 2_655 .
C7 N2 C13 118.3(11) . .
N3 N2 C10 69(5) 2_655 .
C7 N2 C10 119.7(9) . .
C13 N2 C10 115.3(10) . .
N3 N2 C13' 104(6) 2_655 .
C7 N2 C13' 119.4(9) . .
N2 N3 C7 86(6) 2_655 .
N2 N3 C13 80(6) 2_655 2_655
C7 N3 C13 117.1(8) . 2_655
N2 N3 C8 88(6) 2_655 .
C7 N3 C8 125.7(10) . .
C13 N3 C8 114.8(12) 2_655 .
N2 N3 C13' 68(6) 2_655 2_655
C7 N3 C13' 115.0(7) . 2_655
C13 N3 C13' 12.1(5) 2_655 2_655
C8 N3 C13' 112.1(12) . 2_655
N1 C1 C6 128.32(15) . .
N1 C1 C2 110.53(14) . .
C6 C1 C2 121.15(14) . .
C3 C2 C1 119.52(16) . .
C3 C2 C2 134.41(11) . 2_655
C1 C2 C2 106.07(9) . 2_655
C4 C3 C2 119.14(17) . .
C4 C3 H3 120.4 . .
C2 C3 H3 120.4 . .
C3 C4 C5 120.73(16) . .
C3 C4 H4 119.6 . .
C5 C4 H4 119.6 . .
C6 C5 C4 121.40(18) . .
C6 C5 H5 119.3 . .
C4 C5 H5 119.3 . .
C5 C6 C1 118.06(16) . .
C5 C6 H6 121.0 . .
C1 C6 H6 121.0 . .
N3 C7 N3 114.7(7) 2_655 .
N3 C7 N2 9.5(16) 2_655 .
N3 C7 N2 116.7(3) . .
N3 C7 N2 116.7(3) 2_655 2_655
N3 C7 N2 9.6(16) . 2_655
N2 C7 N2 120.2(6) . 2_655
N3 C7 Au1 122.6(4) 2_655 .
N3 C7 Au1 122.6(4) . .
N2 C7 Au1 119.9(3) . .
N2 C7 Au1 119.9(3) 2_655 .
C18 C13 C14 123.2(7) . .
C18 C13 N2 111.1(10) . .
C14 C13 N2 125.7(10) . .
C18 C13 N3 120.0(10) . 2_655
C14 C13 N3 116.8(10) . 2_655
N2 C13 N3 9.0(15) . 2_655
C15 C14 C13 117.1(5) . .
C15 C14 C19 121.0(4) . .
C13 C14 C19 121.8(5) . .
C16 C15 C14 120.9(4) . .
C16 C15 H15 119.6 . .
C14 C15 H15 119.6 . .
C15 C16 C17 121.6(4) . .
C15 C16 H16 119.2 . .
C17 C16 H16 119.2 . .
C16 C17 C18 120.2(4) . .
C16 C17 H17 119.9 . .
C18 C17 H17 119.9 . .
C13 C18 C17 117.0(6) . .
C13 C18 C22 120.5(6) . .
C17 C18 C22 122.6(6) . .
C14 C19 C21 111.8(4) . .
C14 C19 C20 111.7(4) . .
C21 C19 C20 111.1(5) . .
C14 C19 H19 107.3 . .
C21 C19 H19 107.3 . .
C20 C19 H19 107.3 . .
C19 C20 H20A 109.5 . .
C19 C20 H20B 109.5 . .
H20A C20 H20B 109.5 . .
C19 C20 H20C 109.5 . .
H20A C20 H20C 109.5 . .
H20B C20 H20C 109.5 . .
C19 C21 H21A 109.5 . .
C19 C21 H21B 109.5 . .
H21A C21 H21B 109.5 . .
C19 C21 H21C 109.5 . .
H21A C21 H21C 109.5 . .
H21B C21 H21C 109.5 . .
C18' C13' C14' 124.6(7) . .
C18' C13' N2 116.7(10) . .
C14' C13' N2 118.7(10) . .
N2 C13' N3 8.2(15) . 2_655
C13' C14' C15' 117.0(5) . .
C13' C14' C19' 123.6(6) . .
C15' C14' C19' 119.3(5) . .
C16' C15' C14' 120.1(4) . .
C16' C15' H15' 120.0 . .
C14' C15' H15' 120.0 . .
C17' C16' C15' 120.9(4) . .
C17' C16' H16' 119.5 . .
C15' C16' H16' 119.5 . .
C16' C17' C18' 121.9(4) . .
C16' C17' H17' 119.0 . .
C18' C17' H17' 119.0 . .
C22' C18' C13' 124.8(9) . .
C22' C18' C17' 119.8(8) . .
C13' C18' C17' 115.4(6) . .
C14' C19' C20' 113.0(5) . .
C14' C19' C21' 112.4(4) . .
C20' C19' C21' 111.1(6) . .
C14' C19' H19' 106.6 . .
C20' C19' H19' 106.6 . .
C21' C19' H19' 106.6 . .
C19' C20' H20D 109.5 . .
C19' C20' H20E 109.5 . .
H20D C20' H20E 109.5 . .
C19' C20' H20F 109.5 . .
H20D C20' H20F 109.5 . .
H20E C20' H20F 109.5 . .
C19' C21' H21D 109.5 . .
C19' C21' H21E 109.5 . .
H21D C21' H21E 109.5 . .
C19' C21' H21F 109.5 . .
H21D C21' H21F 109.5 . .
H21E C21' H21F 109.5 . .
C24 C22 C23 111.3(6) . .
C24 C22 C18 111.7(6) . .
C23 C22 C18 114.0(6) . .
C24 C22 H22 106.4 . .
C23 C22 H22 106.4 . .
C18 C22 H22 106.4 . .
C22 C23 H23A 109.5 . .
C22 C23 H23B 109.5 . .
H23A C23 H23B 109.5 . .
C22 C23 H23C 109.5 . .
H23A C23 H23C 109.5 . .
H23B C23 H23C 109.5 . .
C22 C24 H24A 109.5 . .
C22 C24 H24B 109.5 . .
H24A C24 H24B 109.5 . .
C22 C24 H24C 109.5 . .
H24A C24 H24C 109.5 . .
H24B C24 H24C 109.5 . .
C18' C22' C24' 110.6(8) . .
C18' C22' C23' 109.8(9) . .
C24' C22' C23' 109.7(6) . .
C18' C22' H22' 108.9 . .
C24' C22' H22' 108.9 . .
C23' C22' H22' 108.9 . .
C22' C23' H23D 109.5 . .
C22' C23' H23E 109.5 . .
H23D C23' H23E 109.5 . .
C22' C23' H23F 109.5 . .
H23D C23' H23F 109.5 . .
H23E C23' H23F 109.5 . .
C22' C24' H24D 109.5 . .
C22' C24' H24E 109.5 . .
H24D C24' H24E 109.5 . .
C22' C24' H24F 109.5 . .
H24D C24' H24F 109.5 . .
H24E C24' H24F 109.5 . .
C1 N1 C1 106.80(18) 2_655 .
C1 N1 Au1 126.60(9) 2_655 .
C1 N1 Au1 126.60(9) . .
C7 Au1 N1 180.0 . .

loop_
_geom_bond_atom_site_label_1
_geom_bond_atom_site_label_2
_geom_bond_distance
_geom_bond_site_symmetry_2
C8 N3 1.481(15) .
C8 C9 1.532(11) .
C8 H8A 0.9900 .
C8 H8B 0.9900 .
C9 C10 1.516(12) .
C9 C11 1.523(4) .
C9 C12 1.546(4) .
C10 O1 1.249(11) .
C10 N2 1.456(12) .
C11 H11A 0.9800 .
C11 H11B 0.9800 .
C11 H11C 0.9800 .
C12 H12A 0.9800 .
C12 H12B 0.9800 .
C12 H12C 0.9800 .
N2 N3 0.23(4) 2_655
N2 C7 1.361(13) .
N2 C13 1.429(15) .
N2 C13' 1.472(14) .
N3 C7 1.356(11) .
N3 C13 1.452(14) 2_655
N3 C13' 1.543(14) 2_655
C1 N1 1.3829(19) .
C1 C6 1.398(2) .
C1 C2 1.419(2) .
C2 C3 1.404(2) .
C2 C2 1.435(4) 2_655
C3 C4 1.385(3) .
C3 H3 0.9500 .
C4 C5 1.402(3) .
C4 H4 0.9500 .
C5 C6 1.389(2) .
C5 H5 0.9500 .
C6 H6 0.9500 .
C7 Au1 1.983(2) .
C13 C18 1.403(7) .
C13 C14 1.406(7) .
C14 C15 1.398(7) .
C14 C19 1.506(5) .
C15 C16 1.375(6) .
C15 H15 0.9500 .
C16 C17 1.380(6) .
C16 H16 0.9500 .
C17 C18 1.414(8) .
C17 H17 0.9500 .
C18 C22 1.895(8) .
C19 C21 1.520(6) .
C19 C20 1.533(7) .
C19 H19 1.0000 .
C20 H20A 0.9800 .
C20 H20B 0.9800 .
C20 H20C 0.9800 .
C21 H21A 0.9800 .
C21 H21B 0.9800 .
C21 H21C 0.9800 .
C13' C18' 1.397(7) .
C13' C14' 1.397(7) .
C14' C15' 1.405(7) .
C14' C19' 1.505(6) .
C15' C16' 1.381(6) .
C15' H15' 0.9500 .
C16' C17' 1.379(6) .
C16' H16' 0.9500 .
C17' C18' 1.403(7) .
C17' H17' 0.9500 .
C18' C22' 1.116(10) .
C19' C20' 1.523(8) .
C19' C21' 1.528(7) .
C19' H19' 1.0000 .
C20' H20D 0.9800 .
C20' H20E 0.9800 .
C20' H20F 0.9800 .
C21' H21D 0.9800 .
C21' H21E 0.9800 .
C21' H21F 0.9800 .
C22 C24 1.539(8) .
C22 C23 1.540(8) .
C22 H22 1.0000 .
C23 H23A 0.9800 .
C23 H23B 0.9800 .
C23 H23C 0.9800 .
C24 H24A 0.9800 .
C24 H24B 0.9800 .
C24 H24C 0.9800 .
C22' C24' 1.535(8) .
C22' C23' 1.537(9) .
C22' H22' 1.0000 .
C23' H23D 0.9800 .
C23' H23E 0.9800 .
C23' H23F 0.9800 .
C24' H24D 0.9800 .
C24' H24E 0.9800 .
C24' H24F 0.9800 .
N1 Au1 2.009(2) .

loop_
_geom_torsion_atom_site_label_1
_geom_torsion_atom_site_label_2
_geom_torsion_atom_site_label_3
_geom_torsion_atom_site_label_4
_geom_torsion
_geom_torsion_site_symmetry_1
_geom_torsion_site_symmetry_4
N3 C8 C9 C10 48.4(10) . .
N3 C8 C9 C11 169.2(8) . .
N3 C8 C9 C12 -69.9(9) . .
C11 C9 C10 O1 28.4(7) . .
C8 C9 C10 O1 147.8(5) . .
C12 C9 C10 O1 -91.4(6) . .
C11 C9 C10 N2 -164.8(10) . .
C8 C9 C10 N2 -45.4(11) . .
C12 C9 C10 N2 75.3(11) . .
O1 C10 N2 N3 -93(6) . 2_655
C9 C10 N2 N3 99(6) . 2_655
O1 C10 N2 C7 -163.0(10) . .
C9 C10 N2 C7 29.7(19) . .
O1 C10 N2 C13 -12.2(19) . .
C9 C10 N2 C13 -179.5(10) . .
C9 C8 N3 N2 -129(6) . 2_655
C9 C8 N3 C7 -45.4(17) . .
C9 C8 N3 C13 153.3(11) . 2_655
N1 C1 C2 C3 179.52(15) . .
C6 C1 C2 C3 -0.4(3) . .
N1 C1 C2 C2 -0.4(2) . 2_655
C6 C1 C2 C2 179.68(18) . 2_655
C1 C2 C3 C4 0.3(3) . .
C2 C2 C3 C4 -179.8(3) 2_655 .
C2 C3 C4 C5 -0.4(3) . .
C3 C4 C5 C6 0.6(3) . .
C4 C5 C6 C1 -0.7(3) . .
N1 C1 C6 C5 -179.36(16) . .
C2 C1 C6 C5 0.6(3) . .
N2 N3 C7 N3 104(6) 2_655 2_655
C13 N3 C7 N3 -179.6(19) 2_655 2_655
C8 N3 C7 N3 19.5(9) . 2_655
C13' N3 C7 N3 167.2(19) 2_655 2_655
N2 N3 C7 N2 114(5) 2_655 .
C13 N3 C7 N2 -169.2(3) 2_655 .
C8 N3 C7 N2 30(3) . .
C13' N3 C7 N2 177.6(3) 2_655 .
C13 N3 C7 N2 76(5) 2_655 2_655
C8 N3 C7 N2 -85(7) . 2_655
C13' N3 C7 N2 63(5) 2_655 2_655
N2 N3 C7 Au1 -76(6) 2_655 .
C13 N3 C7 Au1 0.4(19) 2_655 .
C8 N3 C7 Au1 -160.5(9) . .
C13' N3 C7 Au1 -12.8(19) 2_655 .
C13 N2 C7 N3 -88(7) . 2_655
C10 N2 C7 N3 62(5) . 2_655
C13' N2 C7 N3 -103(7) . 2_655
N3 N2 C7 N3 -81(7) 2_655 .
C13 N2 C7 N3 -168.9(4) . .
C10 N2 C7 N3 -19(3) . .
C13' N2 C7 N3 176.5(4) . .
N3 N2 C7 N2 -70(5) 2_655 2_655
C13 N2 C7 N2 -158.8(17) . 2_655
C10 N2 C7 N2 -8.9(10) . 2_655
C13' N2 C7 N2 -173.5(19) . 2_655
N3 N2 C7 Au1 110(5) 2_655 .
C13 N2 C7 Au1 21.2(17) . .
C10 N2 C7 Au1 171.1(10) . .
C13' N2 C7 Au1 6.5(19) . .
N3 N2 C13 C18 174(6) 2_655 .
C7 N2 C13 C18 -101.9(16) . .
C10 N2 C13 C18 106.9(15) . .
N3 N2 C13 C14 -7(6) 2_655 .
C7 N2 C13 C14 76.9(17) . .
C10 N2 C13 C14 -74(2) . .
C7 N2 C13 N3 84(7) . 2_655
C10 N2 C13 N3 -67(5) . 2_655
C18 C13 C14 C15 0.6(17) . .
N2 C13 C14 C15 -178.0(11) . .
N3 C13 C14 C15 -179.2(9) 2_655 .
C18 C13 C14 C19 179.3(9) . .
N2 C13 C14 C19 0.7(18) . .
N3 C13 C14 C19 -0.6(16) 2_655 .
C13 C14 C15 C16 -1.4(11) . .
C19 C14 C15 C16 179.9(5) . .
C14 C15 C16 C17 0.6(8) . .
C15 C16 C17 C18 1.0(9) . .
C14 C13 C18 C17 0.9(17) . .
N2 C13 C18 C17 179.7(9) . .
N3 C13 C18 C17 -179.2(10) 2_655 .
C14 C13 C18 C22 -177.8(10) . .
N2 C13 C18 C22 1.1(15) . .
N3 C13 C18 C22 2.1(17) 2_655 .
C16 C17 C18 C13 -1.7(12) . .
C16 C17 C18 C22 176.9(6) . .
C15 C14 C19 C21 62.4(7) . .
C13 C14 C19 C21 -116.3(9) . .
C15 C14 C19 C20 -62.8(8) . .
C13 C14 C19 C20 118.5(10) . .
N3 N2 C13' C18' 172(6) 2_655 .
C7 N2 C13' C18' -97.2(19) . .
N3 N2 C13' C14' -7(7) 2_655 .
C7 N2 C13' C14' 83.9(18) . .
C7 N2 C13' N3 91(7) . 2_655
C18' C13' C14' C15' -1.1(19) . .
N2 C13' C14' C15' 177.7(10) . .
N3 C13' C14' C15' 176.6(8) 2_655 .
C18' C13' C14' C19' 177.9(10) . .
N2 C13' C14' C19' -3.3(18) . .
N3 C13' C14' C19' -4.4(16) 2_655 .
C13' C14' C15' C16' -0.6(12) . .
C19' C14' C15' C16' -179.6(5) . .
C14' C15' C16' C17' 1.7(8) . .
C15' C16' C17' C18' -1.0(9) . .
C14' C13' C18' C22' -176.8(13) . .
N2 C13' C18' C22' 4(2) . .
N3 C13' C18' C22' 6(2) 2_655 .
C14' C13' C18' C17' 1.7(19) . .
N2 C13' C18' C17' -177.2(10) . .
N3 C13' C18' C17' -175.7(11) 2_655 .
C16' C17' C18' C22' 178.0(9) . .
C16' C17' C18' C13' -0.6(13) . .
C13' C14' C19' C20' 114.0(11) . .
C15' C14' C19' C20' -67.0(9) . .
C13' C14' C19' C21' -119.3(11) . .
C15' C14' C19' C21' 59.7(8) . .
C13 C18 C22 C24 125.5(10) . .
C17 C18 C22 C24 -53.1(11) . .
C13 C18 C22 C23 -107.2(11) . .
C17 C18 C22 C23 74.2(10) . .
C13' C18' C22' C24' 138.8(11) . .
C17' C18' C22' C24' -39.7(14) . .
C13' C18' C22' C23' -100.0(13) . .
C17' C18' C22' C23' 81.5(11) . .
C6 C1 N1 C1 -179.9(2) . 2_655
C2 C1 N1 C1 0.15(9) . 2_655
C6 C1 N1 Au1 0.1(2) . .
C2 C1 N1 Au1 -179.85(9) . .
